data_7025592
loop_
_publ_author_name
'Harder, Sjoerd'

_publ_section_title
;
 Syntheses and structures of bora-amidinate lanthanide(III) complexes.
;
_journal_issue 29
_journal_name_full 'Dalton transactions (Cambridge, England : 2003)'
_journal_page_first 6677
_journal_page_last 6681
_journal_paper_doi 10.1039/c001966f
_journal_volume 39
_journal_year 2010
_chemical_formula_moiety 'C38 H69 B N3 O2 Si2 Sm, C6 H6'
_chemical_formula_sum 'C44 H75 B N3 O2 Si2 Sm'
_chemical_formula_weight 895.42
_chemical_name_common (DIPP-NBN)SmNTMS2.(THF)2
_chemical_name_systematic
;
?
;
_space_group_IT_number 14
_symmetry_cell_setting monoclinic
_symmetry_space_group_name_Hall '-P 2yn'
_symmetry_space_group_name_H-M 'P 1 21/n 1'
_atom_sites_solution_hydrogens geom
_atom_sites_solution_primary direct
_atom_sites_solution_secondary difmap
_audit_creation_method SHELXL-97
_cell_angle_alpha 90.00
_cell_angle_beta 105.0460(10)
_cell_angle_gamma 90.00
_cell_formula_units_Z 4
_cell_length_a 11.6630(2)
_cell_length_b 24.3032(5)
_cell_length_c 17.3539(4)
_cell_measurement_temperature 173(2)
_cell_volume 4750.30(17)
_computing_structure_refinement 'SHELXL-97 (Sheldrick, 1997)'
_diffrn_ambient_temperature 173(2)
_diffrn_measured_fraction_theta_full 0.980
_diffrn_measured_fraction_theta_max 0.980
_diffrn_radiation_monochromator graphite
_diffrn_radiation_source 'fine-focus sealed tube'
_diffrn_radiation_type MoK\a
_diffrn_radiation_wavelength 0.71073
_diffrn_reflns_av_R_equivalents 0.0894
_diffrn_reflns_av_sigmaI/netI 0.0576
_diffrn_reflns_limit_h_max 13
_diffrn_reflns_limit_h_min -13
_diffrn_reflns_limit_k_max 27
_diffrn_reflns_limit_k_min -27
_diffrn_reflns_limit_l_max 20
_diffrn_reflns_limit_l_min -20
_diffrn_reflns_number 61959
_diffrn_reflns_theta_full 25.00
_diffrn_reflns_theta_max 25.00
_diffrn_reflns_theta_min 1.48
_exptl_absorpt_coefficient_mu 1.322
_exptl_absorpt_correction_T_max 0.7779
_exptl_absorpt_correction_T_min 0.6924
_exptl_absorpt_correction_type multi-scan
_exptl_absorpt_process_details
;
BRUKER AXS SMART APEX 2 Vers. 1.0-27
R.H. Blessing, Acta Cryst. (1995) A51 33-38
;
_exptl_crystal_density_diffrn 1.252
_exptl_crystal_density_method 'not measured'
_exptl_crystal_F_000 1884
_exptl_crystal_size_max 0.30
_exptl_crystal_size_mid 0.20
_exptl_crystal_size_min 0.20
_refine_diff_density_max 0.630
_refine_diff_density_min -0.572
_refine_diff_density_rms 0.083
_refine_ls_extinction_method none
_refine_ls_goodness_of_fit_ref 1.038
_refine_ls_hydrogen_treatment mixed
_refine_ls_matrix_type full
_refine_ls_number_parameters 467
_refine_ls_number_reflns 8183
_refine_ls_number_restraints 0
_refine_ls_restrained_S_all 1.038
_refine_ls_R_factor_all 0.0586
_refine_ls_R_factor_gt 0.0388
_refine_ls_shift/su_max 0.000
_refine_ls_shift/su_mean 0.000
_refine_ls_structure_factor_coef Fsqd
_refine_ls_weighting_details 'calc w=1/[\s^2^(Fo^2^)+(0.0256P)^2^+4.8816P] where P=(Fo^2^+2Fc^2^)/3'
_refine_ls_weighting_scheme calc
_refine_ls_wR_factor_gt 0.0793
_refine_ls_wR_factor_ref 0.0876
_reflns_number_gt 6248
_reflns_number_total 8183
_reflns_threshold_expression >2sigma(I)
_cod_data_source_file c001966f.txt
_cod_data_source_block hasj192
_cod_original_sg_symbol_H-M P21/n
_cod_database_code 7025592

loop_
_symmetry_equiv_pos_as_xyz
'x, y, z'
'-x+1/2, y+1/2, -z+1/2'
'-x, -y, -z'
'x-1/2, -y-1/2, z-1/2'

loop_
_atom_site_label
_atom_site_type_symbol
_atom_site_fract_x
_atom_site_fract_y
_atom_site_fract_z
_atom_site_U_iso_or_equiv
_atom_site_adp_type
_atom_site_occupancy
_atom_site_symmetry_multiplicity
_atom_site_calc_flag
_atom_site_refinement_flags
_atom_site_disorder_assembly
_atom_site_disorder_group
Sm1 Sm 0.219373(17) 0.166463(8) 0.283505(12) 0.03019(8) Uani 1 1 d . . .
N1 N 0.4051(3) 0.18680(13) 0.36300(18) 0.0297(7) Uani 1 1 d . . .
N2 N 0.2214(3) 0.20479(12) 0.40272(18) 0.0287(7) Uani 1 1 d . . .
N3 N 0.1797(3) 0.07495(13) 0.2531(2) 0.0435(9) Uani 1 1 d . . .
B1 B 0.3481(4) 0.20764(18) 0.4213(3) 0.0300(10) Uani 1 1 d . . .
Si1 Si 0.10349(12) 0.03088(5) 0.29986(9) 0.0554(4) Uani 1 1 d . . .
Si2 Si 0.23611(12) 0.05566(5) 0.17569(8) 0.0534(4) Uani 1 1 d . . .
O1 O 0.2085(2) 0.24168(11) 0.18591(16) 0.0392(7) Uani 1 1 d . . .
O2 O 0.0034(2) 0.18286(11) 0.22946(17) 0.0429(7) Uani 1 1 d . . .
C1 C 0.5308(3) 0.18387(17) 0.3818(2) 0.0337(10) Uani 1 1 d . . .
C2 C 0.5875(4) 0.13197(18) 0.3969(2) 0.0389(10) Uani 1 1 d . . .
C3 C 0.7116(4) 0.1295(2) 0.4185(3) 0.0513(12) Uani 1 1 d . . .
H3 H 0.7495 0.0946 0.4281 0.067 Uiso 1 1 calc R . .
C4 C 0.7799(4) 0.1761(2) 0.4263(3) 0.0597(14) Uani 1 1 d . . .
H4 H 0.8640 0.1735 0.4422 0.078 Uiso 1 1 calc R . .
C5 C 0.7259(4) 0.2264(2) 0.4108(3) 0.0543(13) Uani 1 1 d . . .
H5 H 0.7736 0.2585 0.4158 0.071 Uiso 1 1 calc R . .
C6 C 0.6013(3) 0.23166(18) 0.3877(2) 0.0399(10) Uani 1 1 d . . .
C7 C 0.5155(4) 0.08045(18) 0.3963(3) 0.0472(12) Uani 1 1 d . . .
H7 H 0.4402 0.0845 0.3532 0.057 Uiso 1 1 calc R . .
C8 C 0.5760(5) 0.0273(2) 0.3801(3) 0.0712(16) Uani 1 1 d . . .
H8A H 0.5990 0.0309 0.3298 0.107 Uiso 1 1 calc R . .
H8B H 0.5209 -0.0036 0.3762 0.107 Uiso 1 1 calc R . .
H8C H 0.6469 0.0206 0.4238 0.107 Uiso 1 1 calc R . .
C9 C 0.4822(4) 0.07536(18) 0.4757(3) 0.0515(12) Uani 1 1 d . . .
H9A H 0.5545 0.0706 0.5191 0.077 Uiso 1 1 calc R . .
H9B H 0.4302 0.0434 0.4738 0.077 Uiso 1 1 calc R . .
H9C H 0.4408 0.1088 0.4851 0.077 Uiso 1 1 calc R . .
C10 C 0.5496(4) 0.28894(17) 0.3690(3) 0.0445(11) Uani 1 1 d . . .
H10 H 0.4613 0.2852 0.3500 0.053 Uiso 1 1 calc R . .
C11 C 0.5935(4) 0.3155(2) 0.3016(3) 0.0584(13) Uani 1 1 d . . .
H11A H 0.6791 0.3222 0.3201 0.088 Uiso 1 1 calc R . .
H11B H 0.5521 0.3505 0.2863 0.088 Uiso 1 1 calc R . .
H11C H 0.5772 0.2908 0.2554 0.088 Uiso 1 1 calc R . .
C12 C 0.5774(5) 0.3261(2) 0.4426(3) 0.0668(15) Uani 1 1 d . . .
H12A H 0.5464 0.3093 0.4844 0.100 Uiso 1 1 calc R . .
H12B H 0.5401 0.3621 0.4284 0.100 Uiso 1 1 calc R . .
H12C H 0.6636 0.3307 0.4622 0.100 Uiso 1 1 calc R . .
C13 C 0.1553(3) 0.22724(17) 0.4532(2) 0.0325(9) Uani 1 1 d . . .
C14 C 0.1371(3) 0.19759(18) 0.5186(2) 0.0378(10) Uani 1 1 d . . .
C15 C 0.0707(4) 0.2223(2) 0.5656(3) 0.0491(12) Uani 1 1 d . . .
H15 H 0.0582 0.2027 0.6100 0.064 Uiso 1 1 calc R . .
C16 C 0.0228(4) 0.2741(2) 0.5496(3) 0.0531(13) Uani 1 1 d . . .
H16 H -0.0216 0.2898 0.5829 0.069 Uiso 1 1 calc R . .
C17 C 0.0395(3) 0.3030(2) 0.4855(3) 0.0453(11) Uani 1 1 d . . .
H17 H 0.0056 0.3386 0.4744 0.059 Uiso 1 1 calc R . .
C18 C 0.1055(3) 0.28095(17) 0.4363(2) 0.0357(10) Uani 1 1 d . . .
C19 C 0.1906(4) 0.14108(18) 0.5405(3) 0.0427(11) Uani 1 1 d . . .
H19 H 0.2124 0.1259 0.4926 0.051 Uiso 1 1 calc R . .
C20 C 0.1044(4) 0.1000(2) 0.5640(3) 0.0647(14) Uani 1 1 d . . .
H20A H 0.1392 0.0631 0.5692 0.097 Uiso 1 1 calc R . .
H20B H 0.0289 0.0998 0.5227 0.097 Uiso 1 1 calc R . .
H20C H 0.0904 0.1112 0.6151 0.097 Uiso 1 1 calc R . .
C21 C 0.3040(4) 0.1449(2) 0.6079(3) 0.0597(13) Uani 1 1 d . . .
H21A H 0.3601 0.1698 0.5922 0.090 Uiso 1 1 calc R . .
H21B H 0.3396 0.1083 0.6189 0.090 Uiso 1 1 calc R . .
H21C H 0.2851 0.1592 0.6560 0.090 Uiso 1 1 calc R . .
C22 C 0.1318(4) 0.31511(17) 0.3703(3) 0.0444(11) Uani 1 1 d . . .
H22 H 0.1428 0.2892 0.3281 0.053 Uiso 1 1 calc R . .
C23 C 0.2480(4) 0.34664(19) 0.4008(3) 0.0537(13) Uani 1 1 d . . .
H23A H 0.2391 0.3735 0.4410 0.081 Uiso 1 1 calc R . .
H23B H 0.2675 0.3659 0.3562 0.081 Uiso 1 1 calc R . .
H23C H 0.3118 0.3208 0.4247 0.081 Uiso 1 1 calc R . .
C24 C 0.0318(4) 0.3554(2) 0.3307(3) 0.0630(14) Uani 1 1 d . . .
H24A H -0.0442 0.3357 0.3166 0.095 Uiso 1 1 calc R . .
H24B H 0.0479 0.3707 0.2824 0.095 Uiso 1 1 calc R . .
H24C H 0.0282 0.3852 0.3680 0.095 Uiso 1 1 calc R . .
C25 C -0.0041(4) 0.0700(2) 0.3418(3) 0.0662(15) Uani 1 1 d . . .
H25A H 0.0367 0.1010 0.3736 0.099 Uiso 1 1 calc R . .
H25B H -0.0368 0.0456 0.3758 0.099 Uiso 1 1 calc R . .
H25C H -0.0687 0.0839 0.2981 0.099 Uiso 1 1 calc R . .
C26 C 0.2028(5) -0.0071(2) 0.3856(4) 0.093(2) Uani 1 1 d . . .
H26A H 0.2617 -0.0282 0.3667 0.140 Uiso 1 1 calc R . .
H26B H 0.1551 -0.0323 0.4088 0.140 Uiso 1 1 calc R . .
H26C H 0.2435 0.0193 0.4263 0.140 Uiso 1 1 calc R . .
C27 C 0.0171(5) -0.0232(2) 0.2321(4) 0.091(2) Uani 1 1 d . . .
H27A H -0.0392 -0.0055 0.1870 0.136 Uiso 1 1 calc R . .
H27B H -0.0265 -0.0458 0.2616 0.136 Uiso 1 1 calc R . .
H27C H 0.0717 -0.0464 0.2121 0.136 Uiso 1 1 calc R . .
C28 C 0.1207(5) 0.0429(2) 0.0793(3) 0.0764(17) Uani 1 1 d . . .
H28A H 0.0755 0.0097 0.0844 0.115 Uiso 1 1 calc R . .
H28B H 0.1597 0.0379 0.0361 0.115 Uiso 1 1 calc R . .
H28C H 0.0667 0.0745 0.0672 0.115 Uiso 1 1 calc R . .
C29 C 0.3349(5) -0.0062(2) 0.1955(4) 0.0828(18) Uani 1 1 d . . .
H29A H 0.3972 -0.0007 0.2451 0.124 Uiso 1 1 calc R . .
H29B H 0.3714 -0.0115 0.1512 0.124 Uiso 1 1 calc R . .
H29C H 0.2879 -0.0387 0.2007 0.124 Uiso 1 1 calc R . .
C30 C 0.3286(4) 0.11528(19) 0.1551(3) 0.0593(14) Uani 1 1 d . . .
H30A H 0.2766 0.1465 0.1343 0.089 Uiso 1 1 calc R . .
H30B H 0.3708 0.1041 0.1156 0.089 Uiso 1 1 calc R . .
H30C H 0.3862 0.1261 0.2047 0.089 Uiso 1 1 calc R . .
C31 C 0.3133(4) 0.2635(2) 0.1680(3) 0.0618(15) Uani 1 1 d . . .
H31A H 0.3230 0.2480 0.1174 0.080 Uiso 1 1 calc R . .
H31B H 0.3847 0.2545 0.2113 0.080 Uiso 1 1 calc R . .
C32 C 0.2961(5) 0.3232(2) 0.1613(4) 0.0681(16) Uani 1 1 d . . .
H32A H 0.3434 0.3396 0.1272 0.089 Uiso 1 1 calc R . .
H32B H 0.3186 0.3410 0.2144 0.089 Uiso 1 1 calc R . .
C33 C 0.1654(4) 0.3289(2) 0.1233(3) 0.0665(15) Uani 1 1 d . . .
H33A H 0.1333 0.3621 0.1434 0.086 Uiso 1 1 calc R . .
H33B H 0.1495 0.3316 0.0646 0.086 Uiso 1 1 calc R . .
C34 C 0.1116(4) 0.27791(19) 0.1469(3) 0.0556(13) Uani 1 1 d . . .
H34A H 0.0623 0.2871 0.1837 0.072 Uiso 1 1 calc R . .
H34B H 0.0605 0.2597 0.0991 0.072 Uiso 1 1 calc R . .
C35 C -0.0803(4) 0.2103(2) 0.2660(3) 0.0541(13) Uani 1 1 d . . .
H35A H -0.0693 0.2507 0.2658 0.070 Uiso 1 1 calc R . .
H35B H -0.0690 0.1979 0.3218 0.070 Uiso 1 1 calc R . .
C36 C -0.2006(4) 0.1949(2) 0.2166(3) 0.0643(14) Uani 1 1 d . . .
H36A H -0.2581 0.2251 0.2146 0.084 Uiso 1 1 calc R . .
H36B H -0.2300 0.1614 0.2376 0.084 Uiso 1 1 calc R . .
C37 C -0.1799(4) 0.1844(2) 0.1342(3) 0.0699(15) Uani 1 1 d . . .
H37A H -0.2413 0.1597 0.1019 0.091 Uiso 1 1 calc R . .
H37B H -0.1791 0.2193 0.1048 0.091 Uiso 1 1 calc R . .
C38 C -0.0612(4) 0.15785(19) 0.1546(3) 0.0490(12) Uani 1 1 d . . .
H38A H -0.0687 0.1176 0.1609 0.064 Uiso 1 1 calc R . .
H38B H -0.0200 0.1647 0.1123 0.064 Uiso 1 1 calc R . .
C39A C 0.8765(16) 0.5628(5) 0.3749(13) 0.124(8) Uiso 0.382(18) 1 d PG A 1
H39A H 0.8981 0.6004 0.3737 0.162 Uiso 0.382(18) 1 calc PR A 1
C40A C 0.823(2) 0.5355(9) 0.3043(9) 0.24(2) Uiso 0.382(18) 1 d PG A 1
H40A H 0.8080 0.5545 0.2548 0.312 Uiso 0.382(18) 1 calc PR A 1
C41A C 0.7914(19) 0.4805(9) 0.3061(9) 0.204(16) Uiso 0.382(18) 1 d PG A 1
H41A H 0.7548 0.4618 0.2578 0.265 Uiso 0.382(18) 1 calc PR A 1
C42A C 0.8133(15) 0.4527(5) 0.3785(14) 0.085(6) Uiso 0.382(18) 1 d PG A 1
H42A H 0.7917 0.4151 0.3797 0.110 Uiso 0.382(18) 1 calc PR A 1
C43A C 0.8668(16) 0.4800(7) 0.4491(9) 0.120(8) Uiso 0.382(18) 1 d PG A 1
H43A H 0.8818 0.4610 0.4985 0.155 Uiso 0.382(18) 1 calc PR A 1
C44A C 0.8984(16) 0.5350(7) 0.4473(9) 0.115(8) Uiso 0.382(18) 1 d PG A 1
H44A H 0.9350 0.5536 0.4955 0.150 Uiso 0.382(18) 1 calc PR A 1
C44B C 0.8582(9) 0.5533(4) 0.4041(6) 0.117(5) Uiso 0.618(18) 1 d PG A 2
H44B H 0.8806 0.5893 0.4241 0.152 Uiso 0.618(18) 1 calc PR A 2
C43B C 0.8399(11) 0.5122(5) 0.4553(3) 0.151(6) Uiso 0.618(18) 1 d PG A 2
H43B H 0.8496 0.5201 0.5103 0.197 Uiso 0.618(18) 1 calc PR A 2
C39B C 0.8072(11) 0.4597(4) 0.4261(6) 0.118(5) Uiso 0.618(18) 1 d PG A 2
H39B H 0.7947 0.4316 0.4611 0.154 Uiso 0.618(18) 1 calc PR A 2
C42B C 0.7930(8) 0.4483(3) 0.3457(6) 0.083(4) Uiso 0.618(18) 1 d PG A 2
H42B H 0.7706 0.4124 0.3257 0.108 Uiso 0.618(18) 1 calc PR A 2
C41B C 0.8113(8) 0.4894(3) 0.2945(3) 0.075(4) Uiso 0.618(18) 1 d PG A 2
H41B H 0.8015 0.4816 0.2395 0.098 Uiso 0.618(18) 1 calc PR A 2
C40B C 0.8440(8) 0.5419(3) 0.3237(5) 0.073(4) Uiso 0.618(18) 1 d PG A 2
H40B H 0.8565 0.5700 0.2887 0.095 Uiso 0.618(18) 1 calc PR A 2
H100 H 0.405(3) 0.2247(14) 0.481(2) 0.038(10) Uiso 1 1 d . . .

loop_
_atom_site_aniso_label
_atom_site_aniso_U_11
_atom_site_aniso_U_22
_atom_site_aniso_U_33
_atom_site_aniso_U_23
_atom_site_aniso_U_13
_atom_site_aniso_U_12
Sm1 0.02939(13) 0.02780(13) 0.02992(12) -0.00096(10) 0.00150(9) -0.00006(10)
N1 0.0245(17) 0.0324(18) 0.0293(18) 0.0001(15) 0.0015(14) 0.0024(15)
N2 0.0277(17) 0.0289(19) 0.0286(18) -0.0001(14) 0.0057(14) -0.0017(15)
N3 0.044(2) 0.030(2) 0.050(2) -0.0026(17) -0.0002(18) -0.0014(17)
B1 0.031(3) 0.030(3) 0.026(2) 0.004(2) 0.001(2) 0.000(2)
Si1 0.0479(8) 0.0366(8) 0.0699(10) 0.0070(7) -0.0061(7) -0.0086(7)
Si2 0.0570(9) 0.0377(8) 0.0560(9) -0.0151(6) -0.0022(7) 0.0056(7)
O1 0.0325(16) 0.0428(18) 0.0417(17) 0.0099(14) 0.0084(13) 0.0059(14)
O2 0.0295(16) 0.0480(18) 0.0472(18) -0.0034(14) 0.0029(14) -0.0018(14)
C1 0.028(2) 0.046(3) 0.026(2) 0.0004(18) 0.0062(17) 0.002(2)
C2 0.035(2) 0.049(3) 0.030(2) 0.001(2) 0.0032(19) 0.011(2)
C3 0.041(3) 0.068(4) 0.044(3) 0.009(2) 0.010(2) 0.019(3)
C4 0.032(3) 0.092(4) 0.055(3) 0.017(3) 0.011(2) 0.010(3)
C5 0.033(3) 0.075(4) 0.056(3) 0.005(3) 0.013(2) -0.009(3)
C6 0.031(2) 0.052(3) 0.037(2) 0.002(2) 0.0091(19) -0.001(2)
C7 0.049(3) 0.038(3) 0.045(3) -0.003(2) -0.006(2) 0.013(2)
C8 0.093(4) 0.051(3) 0.058(3) -0.007(3) -0.001(3) 0.027(3)
C9 0.046(3) 0.035(3) 0.067(3) 0.002(2) 0.003(2) -0.001(2)
C10 0.041(3) 0.042(3) 0.051(3) 0.006(2) 0.014(2) -0.007(2)
C11 0.046(3) 0.055(3) 0.074(4) 0.018(3) 0.017(3) -0.003(2)
C12 0.069(4) 0.060(4) 0.071(4) -0.015(3) 0.018(3) -0.012(3)
C13 0.020(2) 0.043(3) 0.029(2) -0.0045(19) -0.0011(17) -0.0034(19)
C14 0.027(2) 0.049(3) 0.035(2) -0.006(2) 0.0042(19) -0.011(2)
C15 0.039(3) 0.070(4) 0.043(3) -0.009(2) 0.019(2) -0.016(3)
C16 0.034(3) 0.070(4) 0.060(3) -0.022(3) 0.021(2) -0.007(3)
C17 0.028(2) 0.055(3) 0.051(3) -0.013(2) 0.006(2) 0.006(2)
C18 0.024(2) 0.043(3) 0.034(2) -0.011(2) -0.0031(18) -0.0002(19)
C19 0.045(3) 0.046(3) 0.037(2) 0.003(2) 0.009(2) -0.007(2)
C20 0.063(3) 0.066(4) 0.065(3) 0.014(3) 0.017(3) -0.020(3)
C21 0.050(3) 0.064(3) 0.058(3) 0.009(3) 0.003(3) 0.003(3)
C22 0.050(3) 0.036(3) 0.044(3) -0.003(2) 0.007(2) 0.014(2)
C23 0.053(3) 0.048(3) 0.063(3) 0.013(2) 0.019(3) 0.006(2)
C24 0.068(3) 0.045(3) 0.063(3) -0.003(3) -0.006(3) 0.013(3)
C25 0.072(4) 0.064(4) 0.061(3) 0.012(3) 0.014(3) -0.012(3)
C26 0.065(4) 0.080(4) 0.115(5) 0.050(4) -0.013(3) -0.002(3)
C27 0.082(4) 0.067(4) 0.114(5) -0.020(4) 0.009(4) -0.035(3)
C28 0.083(4) 0.070(4) 0.063(4) -0.017(3) -0.004(3) 0.008(3)
C29 0.082(4) 0.054(4) 0.097(5) -0.029(3) -0.005(3) 0.012(3)
C30 0.074(3) 0.051(3) 0.057(3) -0.015(3) 0.024(3) 0.006(3)
C31 0.045(3) 0.067(4) 0.080(4) 0.024(3) 0.027(3) 0.007(3)
C32 0.058(3) 0.057(4) 0.090(4) 0.017(3) 0.018(3) -0.001(3)
C33 0.057(3) 0.060(4) 0.084(4) 0.037(3) 0.022(3) 0.013(3)
C34 0.047(3) 0.059(3) 0.053(3) 0.020(3) 0.000(2) 0.009(3)
C35 0.039(3) 0.060(3) 0.064(3) -0.008(3) 0.014(2) 0.006(2)
C36 0.038(3) 0.085(4) 0.064(4) -0.002(3) 0.003(3) 0.012(3)
C37 0.045(3) 0.094(4) 0.060(4) -0.003(3) -0.006(3) 0.013(3)
C38 0.038(3) 0.058(3) 0.046(3) -0.006(2) 0.001(2) -0.001(2)

loop_
_atom_type_symbol
_atom_type_description
_atom_type_scat_dispersion_real
_atom_type_scat_dispersion_imag
_atom_type_scat_source
C C 0.0033 0.0016 'International Tables Vol C Tables 4.2.6.8 and 6.1.1.4'
H H 0.0000 0.0000 'International Tables Vol C Tables 4.2.6.8 and 6.1.1.4'
Sm Sm -0.1638 3.4418 'International Tables Vol C Tables 4.2.6.8 and 6.1.1.4'
N N 0.0061 0.0033 'International Tables Vol C Tables 4.2.6.8 and 6.1.1.4'
B B 0.0013 0.0007 'International Tables Vol C Tables 4.2.6.8 and 6.1.1.4'
Si Si 0.0817 0.0704 'International Tables Vol C Tables 4.2.6.8 and 6.1.1.4'
O O 0.0106 0.0060 'International Tables Vol C Tables 4.2.6.8 and 6.1.1.4'

loop_
_geom_angle_atom_site_label_1
_geom_angle_atom_site_label_2
_geom_angle_atom_site_label_3
_geom_angle
N2 Sm1 N1 65.06(10)
N2 Sm1 N3 124.07(12)
N1 Sm1 N3 116.52(11)
N2 Sm1 O1 107.96(10)
N1 Sm1 O1 97.17(10)
N3 Sm1 O1 125.81(11)
N2 Sm1 O2 92.77(10)
N1 Sm1 O2 153.89(10)
N3 Sm1 O2 86.84(11)
O1 Sm1 O2 75.87(9)
N2 Sm1 B1 32.41(12)
N1 Sm1 B1 32.65(12)
N3 Sm1 B1 126.89(13)
O1 Sm1 B1 104.69(11)
O2 Sm1 B1 123.96(12)
N2 Sm1 Si2 149.58(8)
N1 Sm1 Si2 109.21(8)
N3 Sm1 Si2 28.87(9)
O1 Sm1 Si2 102.36(7)
O2 Sm1 Si2 96.88(7)
B1 Sm1 Si2 135.20(10)
C1 N1 B1 119.6(3)
C1 N1 Sm1 152.1(2)
B1 N1 Sm1 87.8(2)
C13 N2 B1 122.5(3)
C13 N2 Sm1 147.6(2)
B1 N2 Sm1 89.5(2)
Si2 N3 Si1 123.4(2)
Si2 N3 Sm1 110.46(17)
Si1 N3 Sm1 126.11(19)
N2 B1 N1 117.6(4)
N2 B1 Sm1 58.08(19)
N1 B1 Sm1 59.5(2)
N2 B1 H100 122.9(17)
N1 B1 H100 119.5(17)
Sm1 B1 H100 178.7(18)
N3 Si1 C25 110.4(2)
N3 Si1 C27 113.5(2)
C25 Si1 C27 107.2(3)
N3 Si1 C26 113.1(2)
C25 Si1 C26 106.3(3)
C27 Si1 C26 105.9(3)
N3 Si2 C29 114.9(2)
N3 Si2 C28 114.3(2)
C29 Si2 C28 107.2(2)
N3 Si2 C30 107.03(18)
C29 Si2 C30 107.2(2)
C28 Si2 C30 105.6(3)
N3 Si2 Sm1 40.67(11)
C29 Si2 Sm1 132.28(18)
C28 Si2 Sm1 120.18(17)
C30 Si2 Sm1 66.73(14)
C31 O1 C34 106.1(3)
C31 O1 Sm1 121.7(2)
C34 O1 Sm1 131.5(2)
C38 O2 C35 109.2(3)
C38 O2 Sm1 120.7(2)
C35 O2 Sm1 129.7(2)
C6 C1 C2 118.9(4)
C6 C1 N1 121.5(4)
C2 C1 N1 119.5(4)
C3 C2 C1 119.3(4)
C3 C2 C7 120.1(4)
C1 C2 C7 120.4(4)
C4 C3 C2 121.7(4)
C4 C3 H3 119.2
C2 C3 H3 119.2
C5 C4 C3 119.5(4)
C5 C4 H4 120.3
C3 C4 H4 120.3
C4 C5 C6 121.7(5)
C4 C5 H5 119.2
C6 C5 H5 119.2
C5 C6 C1 118.9(4)
C5 C6 C10 117.9(4)
C1 C6 C10 123.2(4)
C2 C7 C9 109.4(3)
C2 C7 C8 114.8(4)
C9 C7 C8 109.5(4)
C2 C7 H7 107.6
C9 C7 H7 107.6
C8 C7 H7 107.6
C7 C8 H8A 109.5
C7 C8 H8B 109.5
H8A C8 H8B 109.5
C7 C8 H8C 109.5
H8A C8 H8C 109.5
H8B C8 H8C 109.5
C7 C9 H9A 109.5
C7 C9 H9B 109.5
H9A C9 H9B 109.5
C7 C9 H9C 109.5
H9A C9 H9C 109.5
H9B C9 H9C 109.5
C6 C10 C12 112.2(4)
C6 C10 C11 110.8(4)
C12 C10 C11 110.3(4)
C6 C10 H10 107.8
C12 C10 H10 107.8
C11 C10 H10 107.8
C10 C11 H11A 109.5
C10 C11 H11B 109.5
H11A C11 H11B 109.5
C10 C11 H11C 109.5
H11A C11 H11C 109.5
H11B C11 H11C 109.5
C10 C12 H12A 109.5
C10 C12 H12B 109.5
H12A C12 H12B 109.5
C10 C12 H12C 109.5
H12A C12 H12C 109.5
H12B C12 H12C 109.5
C14 C13 N2 121.5(4)
C14 C13 C18 119.7(4)
N2 C13 C18 118.8(3)
C15 C14 C13 118.3(4)
C15 C14 C19 119.9(4)
C13 C14 C19 121.8(4)
C16 C15 C14 122.2(4)
C16 C15 H15 118.9
C14 C15 H15 118.9
C17 C16 C15 119.8(4)
C17 C16 H16 120.1
C15 C16 H16 120.1
C16 C17 C18 121.0(4)
C16 C17 H17 119.5
C18 C17 H17 119.5
C17 C18 C13 119.0(4)
C17 C18 C22 120.4(4)
C13 C18 C22 120.5(3)
C14 C19 C21 110.8(4)
C14 C19 C20 113.4(4)
C21 C19 C20 109.3(4)
C14 C19 H19 107.7
C21 C19 H19 107.7
C20 C19 H19 107.7
C19 C20 H20A 109.5
C19 C20 H20B 109.5
H20A C20 H20B 109.5
C19 C20 H20C 109.5
H20A C20 H20C 109.5
H20B C20 H20C 109.5
C19 C21 H21A 109.5
C19 C21 H21B 109.5
H21A C21 H21B 109.5
C19 C21 H21C 109.5
H21A C21 H21C 109.5
H21B C21 H21C 109.5
C18 C22 C23 110.5(4)
C18 C22 C24 114.1(4)
C23 C22 C24 109.7(4)
C18 C22 H22 107.4
C23 C22 H22 107.4
C24 C22 H22 107.4
C22 C23 H23A 109.5
C22 C23 H23B 109.5
H23A C23 H23B 109.5
C22 C23 H23C 109.5
H23A C23 H23C 109.5
H23B C23 H23C 109.5
C22 C24 H24A 109.5
C22 C24 H24B 109.5
H24A C24 H24B 109.5
C22 C24 H24C 109.5
H24A C24 H24C 109.5
H24B C24 H24C 109.5
Si1 C25 H25A 109.5
Si1 C25 H25B 109.5
H25A C25 H25B 109.5
Si1 C25 H25C 109.5
H25A C25 H25C 109.5
H25B C25 H25C 109.5
Si1 C26 H26A 109.5
Si1 C26 H26B 109.5
H26A C26 H26B 109.5
Si1 C26 H26C 109.5
H26A C26 H26C 109.5
H26B C26 H26C 109.5
Si1 C27 H27A 109.5
Si1 C27 H27B 109.5
H27A C27 H27B 109.5
Si1 C27 H27C 109.5
H27A C27 H27C 109.5
H27B C27 H27C 109.5
Si2 C28 H28A 109.5
Si2 C28 H28B 109.5
H28A C28 H28B 109.5
Si2 C28 H28C 109.5
H28A C28 H28C 109.5
H28B C28 H28C 109.5
Si2 C29 H29A 109.5
Si2 C29 H29B 109.5
H29A C29 H29B 109.5
Si2 C29 H29C 109.5
H29A C29 H29C 109.5
H29B C29 H29C 109.5
Si2 C30 H30A 109.5
Si2 C30 H30B 109.5
H30A C30 H30B 109.5
Si2 C30 H30C 109.5
H30A C30 H30C 109.5
H30B C30 H30C 109.5
O1 C31 C32 106.1(4)
O1 C31 H31A 110.5
C32 C31 H31A 110.5
O1 C31 H31B 110.5
C32 C31 H31B 110.5
H31A C31 H31B 108.7
C31 C32 C33 103.2(4)
C31 C32 H32A 111.1
C33 C32 H32A 111.1
C31 C32 H32B 111.1
C33 C32 H32B 111.1
H32A C32 H32B 109.1
C34 C33 C32 104.7(4)
C34 C33 H33A 110.8
C32 C33 H33A 110.8
C34 C33 H33B 110.8
C32 C33 H33B 110.8
H33A C33 H33B 108.9
O1 C34 C33 107.4(4)
O1 C34 H34A 110.2
C33 C34 H34A 110.2
O1 C34 H34B 110.2
C33 C34 H34B 110.2
H34A C34 H34B 108.5
O2 C35 C36 105.7(4)
O2 C35 H35A 110.6
C36 C35 H35A 110.6
O2 C35 H35B 110.6
C36 C35 H35B 110.6
H35A C35 H35B 108.7
C35 C36 C37 103.0(4)
C35 C36 H36A 111.2
C37 C36 H36A 111.2
C35 C36 H36B 111.2
C37 C36 H36B 111.2
H36A C36 H36B 109.1
C38 C37 C36 102.3(4)
C38 C37 H37A 111.3
C36 C37 H37A 111.3
C38 C37 H37B 111.3
C36 C37 H37B 111.3
H37A C37 H37B 109.2
O2 C38 C37 105.4(4)
O2 C38 H38A 110.7
C37 C38 H38A 110.7
O2 C38 H38B 110.7
C37 C38 H38B 110.7
H38A C38 H38B 108.8
C40A C39A C44A 120.0
C40A C39A H39A 120.0
C44A C39A H39A 120.0
C39A C40A C41A 120.0
C39A C40A H40A 120.0
C41A C40A H40A 120.0
C42A C41A C40A 120.0
C42A C41A H41A 120.0
C40A C41A H41A 120.0
C43A C42A C41A 120.0
C43A C42A H42A 120.0
C41A C42A H42A 120.0
C44A C43A C42A 120.0
C44A C43A H43A 120.0
C42A C43A H43A 120.0
C43A C44A C39A 120.0
C43A C44A H44A 120.0
C39A C44A H44A 120.0
C43B C44B C40B 120.0
C43B C44B H44B 120.0
C40B C44B H44B 120.0
C39B C43B C44B 120.0
C39B C43B H43B 120.0
C44B C43B H43B 120.0
C43B C39B C42B 120.0
C43B C39B H39B 120.0
C42B C39B H39B 120.0
C39B C42B C41B 120.0
C39B C42B H42B 120.0
C41B C42B H42B 120.0
C40B C41B C42B 120.0
C40B C41B H41B 120.0
C42B C41B H41B 120.0
C41B C40B C44B 120.0
C41B C40B H40B 120.0
C44B C40B H40B 120.0

loop_
_geom_bond_atom_site_label_1
_geom_bond_atom_site_label_2
_geom_bond_distance
Sm1 N2 2.263(3)
Sm1 N1 2.299(3)
Sm1 N3 2.305(3)
Sm1 O1 2.473(3)
Sm1 O2 2.481(3)
Sm1 B1 2.666(5)
Sm1 Si2 3.3135(13)
N1 C1 1.419(5)
N1 B1 1.439(5)
N2 C13 1.418(5)
N2 B1 1.429(5)
N3 Si2 1.708(4)
N3 Si1 1.723(4)
B1 H100 1.15(4)
Si1 C25 1.867(5)
Si1 C27 1.873(5)
Si1 C26 1.875(5)
Si2 C29 1.871(5)
Si2 C28 1.881(5)
Si2 C30 1.895(5)
O1 C31 1.438(5)
O1 C34 1.454(5)
O2 C38 1.455(5)
O2 C35 1.457(5)
C1 C6 1.412(6)
C1 C2 1.417(6)
C2 C3 1.399(6)
C2 C7 1.506(6)
C3 C4 1.371(7)
C3 H3 0.9500
C4 C5 1.370(6)
C4 H4 0.9500
C5 C6 1.409(6)
C5 H5 0.9500
C6 C10 1.518(6)
C7 C9 1.530(6)
C7 C8 1.533(6)
C7 H7 1.0000
C8 H8A 0.9800
C8 H8B 0.9800
C8 H8C 0.9800
C9 H9A 0.9800
C9 H9B 0.9800
C9 H9C 0.9800
C10 C12 1.529(6)
C10 C11 1.535(6)
C10 H10 1.0000
C11 H11A 0.9800
C11 H11B 0.9800
C11 H11C 0.9800
C12 H12A 0.9800
C12 H12B 0.9800
C12 H12C 0.9800
C13 C14 1.406(5)
C13 C18 1.428(5)
C14 C15 1.397(6)
C14 C19 1.516(6)
C15 C16 1.377(6)
C15 H15 0.9500
C16 C17 1.371(6)
C16 H16 0.9500
C17 C18 1.398(5)
C17 H17 0.9500
C18 C22 1.508(6)
C19 C21 1.524(6)
C19 C20 1.545(6)
C19 H19 1.0000
C20 H20A 0.9800
C20 H20B 0.9800
C20 H20C 0.9800
C21 H21A 0.9800
C21 H21B 0.9800
C21 H21C 0.9800
C22 C23 1.526(6)
C22 C24 1.540(6)
C22 H22 1.0000
C23 H23A 0.9800
C23 H23B 0.9800
C23 H23C 0.9800
C24 H24A 0.9800
C24 H24B 0.9800
C24 H24C 0.9800
C25 H25A 0.9800
C25 H25B 0.9800
C25 H25C 0.9800
C26 H26A 0.9800
C26 H26B 0.9800
C26 H26C 0.9800
C27 H27A 0.9800
C27 H27B 0.9800
C27 H27C 0.9800
C28 H28A 0.9800
C28 H28B 0.9800
C28 H28C 0.9800
C29 H29A 0.9800
C29 H29B 0.9800
C29 H29C 0.9800
C30 H30A 0.9800
C30 H30B 0.9800
C30 H30C 0.9800
C31 C32 1.464(6)
C31 H31A 0.9900
C31 H31B 0.9900
C32 C33 1.502(7)
C32 H32A 0.9900
C32 H32B 0.9900
C33 C34 1.494(6)
C33 H33A 0.9900
C33 H33B 0.9900
C34 H34A 0.9900
C34 H34B 0.9900
C35 C36 1.490(6)
C35 H35A 0.9900
C35 H35B 0.9900
C36 C37 1.531(7)
C36 H36A 0.9900
C36 H36B 0.9900
C37 C38 1.484(6)
C37 H37A 0.9900
C37 H37B 0.9900
C38 H38A 0.9900
C38 H38B 0.9900
C39A C40A 1.3900
C39A C44A 1.3900
C39A H39A 0.9500
C40A C41A 1.3900
C40A H40A 0.9500
C41A C42A 1.3900
C41A H41A 0.9500
C42A C43A 1.3900
C42A H42A 0.9500
C43A C44A 1.3900
C43A H43A 0.9500
C44A H44A 0.9500
C44B C43B 1.3900
C44B C40B 1.3900
C44B H44B 0.9500
C43B C39B 1.3900
C43B H43B 0.9500
C39B C42B 1.3900
C39B H39B 0.9500
C42B C41B 1.3900
C42B H42B 0.9500
C41B C40B 1.3900
C41B H41B 0.9500
C40B H40B 0.9500
